data_4068935
loop_
_publ_author_name
'Zhang, Xiaoqin'
'Qiu, Yuping'
'Rao, Bin'
'Luo, Meiming'

_publ_section_title
;
 Palladium(II)&#x2212;N-Heterocyclic Carbene Metallacrown Ether Complexes:
 Synthesis, Structure, and Catalytic Activity in the Suzuki&#x2212;Miyaura
 Reaction
;
_journal_issue 10
_journal_name_full Organometallics
_journal_page_first 3093
_journal_paper_doi 10.1021/om8011695
_journal_volume 28
_journal_year 2009
_chemical_formula_sum 'C47 H56 Cl4 N4 O6 Pd'
_chemical_formula_weight 1021.16
_chemical_name_systematic
; 
 ? 
;
_space_group_IT_number 2
_symmetry_cell_setting triclinic
_symmetry_space_group_name_Hall '-P 1'
_symmetry_space_group_name_H-M 'P -1'
_atom_sites_solution_hydrogens geom
_atom_sites_solution_primary direct
_atom_sites_solution_secondary difmap
_audit_creation_method SHELXL-97
_cell_angle_alpha 63.76(4)
_cell_angle_beta 81.41(3)
_cell_angle_gamma 89.16(3)
_cell_formula_units_Z 2
_cell_length_a 12.849(3)
_cell_length_b 14.526(4)
_cell_length_c 14.563(4)
_cell_measurement_reflns_used 26
_cell_measurement_temperature 290(2)
_cell_measurement_theta_max 7.74
_cell_measurement_theta_min 4.54
_cell_volume 2406.6(14)
_computing_structure_refinement 'SHELXL-97 (Sheldrick, 1997)'
_computing_structure_solution 'SHELXS-97 (Sheldrick, 1990)'
_diffrn_ambient_temperature 290(2)
_diffrn_measured_fraction_theta_full 0.995
_diffrn_measured_fraction_theta_max 0.995
_diffrn_measurement_device_type CAD4
_diffrn_measurement_method Omega/2-Thteta
_diffrn_radiation_monochromator graphite
_diffrn_radiation_source 'fine-focus sealed tube'
_diffrn_radiation_type MoK\a
_diffrn_radiation_wavelength 0.71073
_diffrn_reflns_av_R_equivalents 0.0075
_diffrn_reflns_av_sigmaI/netI 0.0421
_diffrn_reflns_limit_h_max 15
_diffrn_reflns_limit_h_min -15
_diffrn_reflns_limit_k_max 17
_diffrn_reflns_limit_k_min -12
_diffrn_reflns_limit_l_max 17
_diffrn_reflns_limit_l_min -15
_diffrn_reflns_number 9145
_diffrn_reflns_theta_full 25.51
_diffrn_reflns_theta_max 25.51
_diffrn_reflns_theta_min 1.57
_diffrn_standards_decay_% 1.365
_diffrn_standards_interval_count 300
_diffrn_standards_number 3
_exptl_absorpt_coefficient_mu 0.658
_exptl_absorpt_correction_T_max 0.8901
_exptl_absorpt_correction_T_min 0.8751
_exptl_absorpt_correction_type sphere
_exptl_crystal_colour colourless
_exptl_crystal_density_diffrn 1.409
_exptl_crystal_density_method 'not measured'
_exptl_crystal_description block
_exptl_crystal_F_000 1056
_exptl_crystal_size_max 0.46
_exptl_crystal_size_mid 0.42
_exptl_crystal_size_min 0.40
_refine_diff_density_max 0.615
_refine_diff_density_min -0.925
_refine_diff_density_rms 0.077
_refine_ls_extinction_method none
_refine_ls_goodness_of_fit_ref 1.083
_refine_ls_hydrogen_treatment constr
_refine_ls_matrix_type full
_refine_ls_number_parameters 568
_refine_ls_number_reflns 8934
_refine_ls_number_restraints 0
_refine_ls_restrained_S_all 1.083
_refine_ls_R_factor_all 0.0844
_refine_ls_R_factor_gt 0.0424
_refine_ls_shift/su_max 0.001
_refine_ls_shift/su_mean 0.000
_refine_ls_structure_factor_coef Fsqd
_refine_ls_weighting_details 'w=1/[\s^2^(Fo^2^)+(0.0686P)^2^+0.8501P] where P=(Fo^2^+2Fc^2^)/3'
_refine_ls_weighting_scheme calc
_refine_ls_wR_factor_gt 0.1128
_refine_ls_wR_factor_ref 0.1273
_reflns_number_gt 6139
_reflns_number_total 8934
_reflns_threshold_expression >2sigma(I)
_cod_data_source_file om8011695_si_003.cif
_cod_data_source_block cd4
_cod_depositor_comments
;
The following automatic conversions were performed:

'_symmetry_cell_setting' value 'Triclinic' changed to 'triclinic'
according to /home/saulius/struct/CIF-dictionaries/cif_core.dic
dictionary named 'cif_core.dic' version 2.4.2 from 2011-04-26.

Automatic conversion script
Id: cif_fix_values 1715 2011-07-08 13:25:40Z adriana 

The following automatic conversions were performed:

'_refine_ls_weighting_scheme' value 'calc
w=1/[\s^2^(Fo^2^)+(0.0686P)^2^+0.8501P] where P=(Fo^2^+2Fc^2^)/3' was
changed to 'calc'. New tag '_refine_ls_weighting_details' was
created. The value of the new tag was set to
'w=1/[\s^2^(Fo^2^)+(0.0686P)^2^+0.8501P] where P=(Fo^2^+2Fc^2^)/3'.

Automatic conversion script
Id: cif_fix_values 3143 2015-03-26 13:38:13Z robertas 
;
_cod_original_cell_volume 2406.6(11)
_cod_database_code 4068935

loop_
_symmetry_equiv_pos_as_xyz
'x, y, z'
'-x, -y, -z'

loop_
_atom_site_label
_atom_site_type_symbol
_atom_site_fract_x
_atom_site_fract_y
_atom_site_fract_z
_atom_site_U_iso_or_equiv
_atom_site_adp_type
_atom_site_occupancy
_atom_site_calc_flag
_atom_site_refinement_flags
Pd1 Pd -0.09045(2) 1.39344(2) 0.33026(2) 0.03588(11) Uani 1 d .
Cl1 Cl -0.20696(8) 1.48689(9) 0.22110(8) 0.0555(3) Uani 1 d .
Cl2 Cl 0.03247(8) 1.30469(9) 0.43224(8) 0.0544(3) Uani 1 d .
O1 O 0.2702(2) 1.5451(3) 0.1263(2) 0.0669(9) Uani 1 d .
O2 O 0.4760(2) 1.5793(3) 0.0799(3) 0.0660(9) Uani 1 d .
O3 O 0.5976(3) 1.7753(3) 0.0107(3) 0.0828(11) Uani 1 d .
O4 O 0.4194(3) 1.8895(4) 0.0259(4) 0.1130(16) Uani 1 d .
O5 O 0.1447(2) 1.8183(3) 0.0740(3) 0.0688(9) Uani 1 d .
O6 O -0.0180(2) 1.7268(2) 0.2071(2) 0.0570(8) Uani 1 d .
N1 N -0.0079(2) 1.2909(2) 0.1893(2) 0.0403(7) Uani 1 d .
N2 N 0.0573(2) 1.4445(2) 0.1322(2) 0.0388(7) Uani 1 d .
N3 N -0.2426(2) 1.3816(3) 0.5238(2) 0.0446(8) Uani 1 d .
N4 N -0.1408(3) 1.5173(3) 0.4493(2) 0.0447(8) Uani 1 d .
C1 C -0.0094(3) 1.3722(3) 0.2112(3) 0.0365(8) Uani 1 d .
C2 C 0.0992(3) 1.4098(3) 0.0611(3) 0.0459(10) Uani 1 d .
H2 H 0.1466 1.4461 0.0006 0.055 Uiso 1 calc R
C3 C 0.0584(3) 1.3136(3) 0.0960(3) 0.0483(10) Uani 1 d .
H3 H 0.0718 1.2705 0.0643 0.058 Uiso 1 calc R
C4 C -0.0640(3) 1.1923(3) 0.2523(3) 0.0417(9) Uani 1 d .
C5 C -0.0095(3) 1.1106(3) 0.3151(3) 0.0491(10) Uani 1 d .
C6 C -0.0625(4) 1.0149(3) 0.3713(3) 0.0587(12) Uani 1 d .
H6 H -0.0271 0.9599 0.4139 0.070 Uiso 1 calc R
C7 C -0.1665(4) 0.9989(4) 0.3654(4) 0.0624(12) Uani 1 d .
C8 C -0.2176(4) 1.0819(4) 0.3029(4) 0.0594(12) Uani 1 d .
H8 H -0.2881 1.0721 0.2998 0.071 Uiso 1 calc R
C9 C -0.1686(3) 1.1794(3) 0.2444(3) 0.0492(10) Uani 1 d .
C10 C -0.2268(4) 1.2652(4) 0.1736(4) 0.0705(14) Uani 1 d .
H10A H -0.2333 1.3182 0.1962 0.106 Uiso 1 calc R
H10B H -0.2957 1.2396 0.1750 0.106 Uiso 1 calc R
H10C H -0.1887 1.2930 0.1042 0.106 Uiso 1 calc R
C11 C -0.2214(5) 0.8936(4) 0.4258(5) 0.096(2) Uani 1 d .
H11A H -0.2939 0.8999 0.4489 0.144 Uiso 1 calc R
H11B H -0.1876 0.8543 0.4848 0.144 Uiso 1 calc R
H11C H -0.2175 0.8593 0.3822 0.144 Uiso 1 calc R
C12 C 0.1058(3) 1.1240(4) 0.3209(4) 0.0624(12) Uani 1 d .
H12A H 0.1474 1.1414 0.2543 0.094 Uiso 1 calc R
H12B H 0.1281 1.0610 0.3715 0.094 Uiso 1 calc R
H12C H 0.1150 1.1780 0.3404 0.094 Uiso 1 calc R
C13 C 0.0821(3) 1.5463(3) 0.1235(3) 0.0442(9) Uani 1 d .
H13A H 0.0189 1.5698 0.1501 0.053 Uiso 1 calc R
H13B H 0.1012 1.5936 0.0506 0.053 Uiso 1 calc R
C14 C 0.1696(3) 1.5521(3) 0.1795(3) 0.0519(10) Uani 1 d .
H14A H 0.1684 1.6165 0.1845 0.062 Uiso 1 calc R
H14B H 0.1584 1.4964 0.2493 0.062 Uiso 1 calc R
C15 C 0.3295(3) 1.4638(4) 0.1766(3) 0.0524(11) Uani 1 d .
C16 C 0.2886(4) 1.3672(4) 0.2467(4) 0.0612(12) Uani 1 d .
H16 H 0.2158 1.3547 0.2646 0.073 Uiso 1 calc R
C17 C 0.3533(4) 1.2885(4) 0.2910(4) 0.0727(14) Uani 1 d .
H17 H 0.3240 1.2234 0.3380 0.087 Uiso 1 calc R
C18 C 0.4599(4) 1.3054(4) 0.2663(4) 0.0738(14) Uani 1 d .
H18 H 0.5034 1.2520 0.2966 0.089 Uiso 1 calc R
C19 C 0.5036(4) 1.4019(4) 0.1961(4) 0.0663(13) Uani 1 d .
H19 H 0.5765 1.4132 0.1794 0.080 Uiso 1 calc R
C20 C 0.4400(3) 1.4820(4) 0.1505(3) 0.0558(11) Uani 1 d .
C21 C 0.5882(3) 1.5967(4) 0.0527(4) 0.0700(14) Uani 1 d .
H21A H 0.6174 1.5474 0.0292 0.084 Uiso 1 calc R
H21B H 0.6189 1.5880 0.1129 0.084 Uiso 1 calc R
C22 C 0.6134(4) 1.7008(5) -0.0294(5) 0.0893(19) Uani 1 d .
H22A H 0.6862 1.7069 -0.0620 0.107 Uiso 1 calc R
H22B H 0.5689 1.7146 -0.0819 0.107 Uiso 1 calc R
C23 C 0.5815(5) 1.8743(6) -0.0629(6) 0.112(2) Uani 1 d .
H23A H 0.6182 1.8851 -0.1305 0.134 Uiso 1 calc R
H23B H 0.6112 1.9243 -0.0453 0.134 Uiso 1 calc R
C24 C 0.4687(5) 1.8910(8) -0.0685(6) 0.143(4) Uani 1 d .
H24A H 0.4605 1.9566 -0.1261 0.171 Uiso 1 calc R
H24B H 0.4364 1.8372 -0.0791 0.171 Uiso 1 calc R
C25 C 0.3255(4) 1.8289(5) 0.0696(5) 0.0898(19) Uani 1 d .
H25A H 0.3050 1.8201 0.1400 0.108 Uiso 1 calc R
H25B H 0.3369 1.7615 0.0727 0.108 Uiso 1 calc R
C26 C 0.2379(4) 1.8751(4) 0.0091(4) 0.0691(14) Uani 1 d .
H26A H 0.2340 1.9472 -0.0066 0.083 Uiso 1 calc R
H26B H 0.2485 1.8692 -0.0553 0.083 Uiso 1 calc R
C27 C 0.0522(3) 1.8453(3) 0.0381(3) 0.0488(10) Uani 1 d .
C28 C 0.0408(4) 1.9163(3) -0.0610(4) 0.0602(12) Uani 1 d .
H28 H 0.1000 1.9508 -0.1094 0.072 Uiso 1 calc R
C29 C -0.0577(5) 1.9358(4) -0.0881(4) 0.0679(13) Uani 1 d .
H29 H -0.0650 1.9844 -0.1546 0.081 Uiso 1 calc R
C30 C -0.1452(4) 1.8847(4) -0.0186(4) 0.0672(13) Uani 1 d .
H30 H -0.2114 1.8975 -0.0386 0.081 Uiso 1 calc R
C31 C -0.1363(4) 1.8138(4) 0.0815(4) 0.0579(11) Uani 1 d .
H31 H -0.1962 1.7794 0.1286 0.069 Uiso 1 calc R
C32 C -0.0380(3) 1.7946(3) 0.1110(3) 0.0475(10) Uani 1 d .
C33 C -0.1053(3) 1.6736(3) 0.2850(3) 0.0523(11) Uani 1 d .
H33A H -0.1510 1.6400 0.2602 0.063 Uiso 1 calc R
H33B H -0.1459 1.7209 0.3044 0.063 Uiso 1 calc R
C34 C -0.0601(3) 1.5955(3) 0.3760(3) 0.0504(10) Uani 1 d .
H34A H -0.0038 1.5627 0.3516 0.060 Uiso 1 calc R
H34B H -0.0304 1.6298 0.4110 0.060 Uiso 1 calc R
C35 C -0.1643(3) 1.4297(3) 0.4437(3) 0.0396(9) Uani 1 d .
C36 C -0.2672(4) 1.4392(4) 0.5773(3) 0.0582(12) Uani 1 d .
H36 H -0.3188 1.4219 0.6353 0.070 Uiso 1 calc R
C37 C -0.2042(4) 1.5234(4) 0.5314(3) 0.0573(12) Uani 1 d .
H37 H -0.2029 1.5765 0.5506 0.069 Uiso 1 calc R
C38 C -0.2943(3) 1.2839(3) 0.5493(3) 0.0449(9) Uani 1 d .
C39 C -0.2549(3) 1.1941(4) 0.6173(3) 0.0548(11) Uani 1 d .
C40 C -0.3074(4) 1.1025(4) 0.6396(4) 0.0658(13) Uani 1 d .
H40 H -0.2819 1.0412 0.6840 0.079 Uiso 1 calc R
C41 C -0.3967(4) 1.0985(4) 0.5982(4) 0.0656(13) Uani 1 d .
C42 C -0.4344(4) 1.1892(4) 0.5339(4) 0.0613(12) Uani 1 d .
H42 H -0.4946 1.1875 0.5062 0.074 Uiso 1 calc R
C43 C -0.3856(3) 1.2835(3) 0.5088(3) 0.0516(10) Uani 1 d .
C44 C -0.4307(4) 1.3819(4) 0.4406(4) 0.0702(14) Uani 1 d .
H44A H -0.4986 1.3669 0.4286 0.105 Uiso 1 calc R
H44B H -0.3844 1.4155 0.3755 0.105 Uiso 1 calc R
H44C H -0.4381 1.4262 0.4740 0.105 Uiso 1 calc R
C45 C -0.4508(6) 0.9965(5) 0.6235(5) 0.103(2) Uani 1 d .
H45A H -0.5203 0.9910 0.6612 0.154 Uiso 1 calc R
H45B H -0.4108 0.9416 0.6651 0.154 Uiso 1 calc R
H45C H -0.4557 0.9921 0.5604 0.154 Uiso 1 calc R
C46 C -0.1591(4) 1.1952(4) 0.6653(4) 0.0753(15) Uani 1 d .
H46A H -0.0967 1.2077 0.6152 0.113 Uiso 1 calc R
H46B H -0.1564 1.1300 0.7241 0.113 Uiso 1 calc R
H46C H -0.1631 1.2487 0.6873 0.113 Uiso 1 calc R
Cl3 Cl 0.6371(2) 0.8664(2) 0.2312(2) 0.1670(10) Uani 1 d .
Cl4 Cl 0.5745(3) 0.6558(2) 0.2963(2) 0.1866(13) Uani 1 d .
C47 C 0.5408(6) 0.7757(6) 0.2344(6) 0.115(2) Uani 1 d .
H47A H 0.4730 0.7837 0.2687 0.138 Uiso 1 calc R
H47B H 0.5337 0.7901 0.1640 0.138 Uiso 1 calc R

loop_
_atom_site_aniso_label
_atom_site_aniso_U_11
_atom_site_aniso_U_22
_atom_site_aniso_U_33
_atom_site_aniso_U_23
_atom_site_aniso_U_13
_atom_site_aniso_U_12
Pd1 0.03433(16) 0.04056(18) 0.03250(16) -0.01730(13) -0.00092(11) 0.00012(11)
Cl1 0.0515(6) 0.0708(7) 0.0486(6) -0.0290(6) -0.0144(5) 0.0202(5)
Cl2 0.0524(6) 0.0688(7) 0.0456(6) -0.0268(5) -0.0150(5) 0.0135(5)
O1 0.0334(15) 0.073(2) 0.0619(19) -0.0034(17) 0.0015(14) -0.0016(15)
O2 0.0364(15) 0.074(2) 0.072(2) -0.0196(18) -0.0042(14) -0.0065(15)
O3 0.082(3) 0.078(3) 0.084(3) -0.032(2) -0.010(2) -0.002(2)
O4 0.063(2) 0.144(4) 0.138(4) -0.076(4) 0.009(3) -0.018(3)
O5 0.0453(17) 0.067(2) 0.066(2) -0.0064(17) -0.0015(15) -0.0052(15)
O6 0.0457(16) 0.063(2) 0.0472(17) -0.0122(15) -0.0019(13) -0.0058(14)
N1 0.0390(17) 0.0471(19) 0.0359(17) -0.0206(15) -0.0022(13) 0.0019(14)
N2 0.0343(16) 0.0421(18) 0.0363(17) -0.0150(15) -0.0027(13) 0.0019(14)
N3 0.0464(18) 0.051(2) 0.0364(17) -0.0228(16) 0.0050(14) -0.0082(15)
N4 0.0477(19) 0.047(2) 0.0376(17) -0.0206(16) 0.0036(14) -0.0050(15)
C1 0.0347(19) 0.040(2) 0.0361(19) -0.0182(17) -0.0064(15) 0.0033(16)
C2 0.040(2) 0.060(3) 0.033(2) -0.0189(19) 0.0023(16) 0.0034(19)
C3 0.052(2) 0.059(3) 0.039(2) -0.028(2) -0.0018(18) 0.009(2)
C4 0.047(2) 0.041(2) 0.039(2) -0.0213(18) -0.0032(17) -0.0004(17)
C5 0.053(2) 0.053(3) 0.046(2) -0.027(2) -0.0084(19) 0.006(2)
C6 0.073(3) 0.045(3) 0.052(3) -0.015(2) -0.014(2) 0.004(2)
C7 0.074(3) 0.051(3) 0.053(3) -0.017(2) -0.004(2) -0.009(2)
C8 0.047(2) 0.063(3) 0.065(3) -0.026(3) -0.004(2) -0.007(2)
C9 0.047(2) 0.052(3) 0.051(2) -0.026(2) -0.0059(19) 0.0008(19)
C10 0.055(3) 0.059(3) 0.091(4) -0.024(3) -0.024(3) 0.002(2)
C11 0.100(5) 0.061(4) 0.095(4) -0.006(3) -0.010(4) -0.023(3)
C12 0.055(3) 0.064(3) 0.071(3) -0.030(3) -0.019(2) 0.012(2)
C13 0.038(2) 0.039(2) 0.045(2) -0.0115(18) -0.0020(17) 0.0011(17)
C14 0.047(2) 0.049(3) 0.056(3) -0.022(2) -0.004(2) -0.0047(19)
C15 0.042(2) 0.062(3) 0.049(2) -0.021(2) -0.0069(19) 0.000(2)
C16 0.048(2) 0.068(3) 0.059(3) -0.022(2) -0.002(2) -0.002(2)
C17 0.076(4) 0.065(3) 0.064(3) -0.017(3) -0.008(3) 0.004(3)
C18 0.068(3) 0.078(4) 0.075(3) -0.032(3) -0.021(3) 0.019(3)
C19 0.046(2) 0.082(4) 0.076(3) -0.039(3) -0.015(2) 0.009(2)
C20 0.045(2) 0.069(3) 0.055(3) -0.028(2) -0.008(2) -0.001(2)
C21 0.040(2) 0.088(4) 0.082(4) -0.042(3) 0.005(2) -0.009(2)
C22 0.067(3) 0.121(5) 0.087(4) -0.058(4) 0.010(3) -0.020(3)
C23 0.063(4) 0.120(6) 0.111(5) -0.021(5) 0.011(4) -0.009(4)
C24 0.074(4) 0.227(10) 0.090(5) -0.044(6) 0.009(4) 0.012(5)
C25 0.049(3) 0.103(5) 0.103(5) -0.038(4) 0.004(3) -0.012(3)
C26 0.052(3) 0.063(3) 0.082(4) -0.030(3) 0.008(2) -0.006(2)
C27 0.052(2) 0.040(2) 0.052(2) -0.020(2) -0.002(2) -0.0013(19)
C28 0.076(3) 0.046(3) 0.054(3) -0.020(2) -0.003(2) 0.007(2)
C29 0.095(4) 0.055(3) 0.054(3) -0.023(2) -0.021(3) 0.017(3)
C30 0.074(3) 0.063(3) 0.077(3) -0.037(3) -0.031(3) 0.022(3)
C31 0.052(3) 0.060(3) 0.069(3) -0.036(3) -0.010(2) 0.006(2)
C32 0.053(2) 0.044(2) 0.048(2) -0.023(2) -0.0042(19) 0.0023(19)
C33 0.049(2) 0.048(2) 0.055(3) -0.022(2) 0.006(2) -0.0066(19)
C34 0.049(2) 0.054(3) 0.049(2) -0.026(2) 0.0030(19) -0.0109(19)
C35 0.039(2) 0.045(2) 0.034(2) -0.0182(18) -0.0031(16) -0.0005(17)
C36 0.062(3) 0.067(3) 0.047(2) -0.034(2) 0.015(2) -0.009(2)
C37 0.068(3) 0.059(3) 0.051(3) -0.034(2) 0.007(2) -0.008(2)
C38 0.047(2) 0.046(2) 0.037(2) -0.0186(19) 0.0070(17) -0.0056(18)
C39 0.050(2) 0.057(3) 0.049(2) -0.020(2) 0.005(2) -0.003(2)
C40 0.068(3) 0.049(3) 0.061(3) -0.012(2) 0.007(2) 0.004(2)
C41 0.074(3) 0.056(3) 0.063(3) -0.028(3) 0.007(3) -0.014(2)
C42 0.056(3) 0.066(3) 0.062(3) -0.030(3) -0.002(2) -0.015(2)
C43 0.055(3) 0.055(3) 0.043(2) -0.022(2) -0.0004(19) -0.005(2)
C44 0.063(3) 0.071(3) 0.068(3) -0.022(3) -0.016(3) 0.001(3)
C45 0.126(6) 0.069(4) 0.109(5) -0.038(4) -0.011(4) -0.023(4)
C46 0.062(3) 0.076(4) 0.062(3) -0.007(3) -0.011(2) 0.000(3)
Cl3 0.140(2) 0.167(2) 0.196(3) -0.096(2) 0.0173(18) 0.0078(17)
Cl4 0.232(3) 0.124(2) 0.149(2) -0.0330(17) 0.036(2) 0.036(2)
C47 0.113(6) 0.129(6) 0.091(5) -0.045(5) 0.004(4) 0.010(5)

loop_
_atom_type_symbol
_atom_type_description
_atom_type_scat_dispersion_real
_atom_type_scat_dispersion_imag
_atom_type_scat_source
C C 0.0033 0.0016 'International Tables Vol C Tables 4.2.6.8 and 6.1.1.4'
H H 0.0000 0.0000 'International Tables Vol C Tables 4.2.6.8 and 6.1.1.4'
O O 0.0106 0.0060 'International Tables Vol C Tables 4.2.6.8 and 6.1.1.4'
N N 0.0061 0.0033 'International Tables Vol C Tables 4.2.6.8 and 6.1.1.4'
Cl Cl 0.1484 0.1585 'International Tables Vol C Tables 4.2.6.8 and 6.1.1.4'
Pd Pd -1.1770 1.0070 'International Tables Vol C Tables 4.2.6.8 and 6.1.1.4'

loop_
_geom_angle_atom_site_label_1
_geom_angle_atom_site_label_2
_geom_angle_atom_site_label_3
_geom_angle
C1 Pd1 C35 174.04(15)
C1 Pd1 Cl2 89.41(11)
C35 Pd1 Cl2 91.34(11)
C1 Pd1 Cl1 88.50(11)
C35 Pd1 Cl1 90.53(11)
Cl2 Pd1 Cl1 177.11(4)
C15 O1 C14 118.5(3)
C20 O2 C21 115.8(4)
C23 O3 C22 114.6(5)
C25 O4 C24 114.4(6)
C27 O5 C26 117.8(4)
C32 O6 C33 118.0(3)
C1 N1 C3 110.6(3)
C1 N1 C4 126.4(3)
C3 N1 C4 123.0(3)
C1 N2 C2 111.2(3)
C1 N2 C13 124.3(3)
C2 N2 C13 124.5(3)
C35 N3 C36 110.6(3)
C35 N3 C38 124.6(3)
C36 N3 C38 124.8(3)
C35 N4 C37 111.0(3)
C35 N4 C34 123.9(3)
C37 N4 C34 125.1(3)
N2 C1 N1 104.7(3)
N2 C1 Pd1 123.9(3)
N1 C1 Pd1 131.4(3)
C3 C2 N2 106.9(3)
C3 C2 H2 126.6
N2 C2 H2 126.6
C2 C3 N1 106.6(3)
C2 C3 H3 126.7
N1 C3 H3 126.7
C9 C4 C5 121.6(4)
C9 C4 N1 119.5(4)
C5 C4 N1 118.8(4)
C6 C5 C4 118.4(4)
C6 C5 C12 120.0(4)
C4 C5 C12 121.6(4)
C7 C6 C5 121.7(4)
C7 C6 H6 119.2
C5 C6 H6 119.2
C8 C7 C6 118.0(4)
C8 C7 C11 121.5(5)
C6 C7 C11 120.5(5)
C7 C8 C9 123.0(4)
C7 C8 H8 118.5
C9 C8 H8 118.5
C4 C9 C8 117.3(4)
C4 C9 C10 122.2(4)
C8 C9 C10 120.5(4)
C9 C10 H10A 109.5
C9 C10 H10B 109.5
H10A C10 H10B 109.5
C9 C10 H10C 109.5
H10A C10 H10C 109.5
H10B C10 H10C 109.5
C7 C11 H11A 109.5
C7 C11 H11B 109.5
H11A C11 H11B 109.5
C7 C11 H11C 109.5
H11A C11 H11C 109.5
H11B C11 H11C 109.5
C5 C12 H12A 109.5
C5 C12 H12B 109.5
H12A C12 H12B 109.5
C5 C12 H12C 109.5
H12A C12 H12C 109.5
H12B C12 H12C 109.5
N2 C13 C14 115.5(3)
N2 C13 H13A 108.4
C14 C13 H13A 108.4
N2 C13 H13B 108.4
C14 C13 H13B 108.4
H13A C13 H13B 107.5
O1 C14 C13 111.1(4)
O1 C14 H14A 109.4
C13 C14 H14A 109.4
O1 C14 H14B 109.4
C13 C14 H14B 109.4
H14A C14 H14B 108.0
C16 C15 O1 124.6(4)
C16 C15 C20 118.9(4)
O1 C15 C20 116.5(4)
C15 C16 C17 121.1(4)
C15 C16 H16 119.4
C17 C16 H16 119.4
C18 C17 C16 120.3(5)
C18 C17 H17 119.8
C16 C17 H17 119.8
C17 C18 C19 119.9(5)
C17 C18 H18 120.1
C19 C18 H18 120.1
C18 C19 C20 120.8(5)
C18 C19 H19 119.6
C20 C19 H19 119.6
O2 C20 C19 124.8(4)
O2 C20 C15 116.2(4)
C19 C20 C15 119.0(4)
O2 C21 C22 109.0(4)
O2 C21 H21A 109.9
C22 C21 H21A 109.9
O2 C21 H21B 109.9
C22 C21 H21B 109.9
H21A C21 H21B 108.3
O3 C22 C21 111.1(5)
O3 C22 H22A 109.4
C21 C22 H22A 109.4
O3 C22 H22B 109.4
C21 C22 H22B 109.4
H22A C22 H22B 108.0
O3 C23 C24 112.0(6)
O3 C23 H23A 109.2
C24 C23 H23A 109.2
O3 C23 H23B 109.2
C24 C23 H23B 109.2
H23A C23 H23B 107.9
O4 C24 C23 108.4(6)
O4 C24 H24A 110.0
C23 C24 H24A 110.0
O4 C24 H24B 110.0
C23 C24 H24B 110.0
H24A C24 H24B 108.4
O4 C25 C26 112.3(5)
O4 C25 H25A 109.1
C26 C25 H25A 109.1
O4 C25 H25B 109.1
C26 C25 H25B 109.1
H25A C25 H25B 107.9
O5 C26 C25 105.4(4)
O5 C26 H26A 110.7
C25 C26 H26A 110.7
O5 C26 H26B 110.7
C25 C26 H26B 110.7
H26A C26 H26B 108.8
O5 C27 C28 125.7(4)
O5 C27 C32 114.8(4)
C28 C27 C32 119.5(4)
C29 C28 C27 120.0(5)
C29 C28 H28 120.0
C27 C28 H28 120.0
C30 C29 C28 120.7(5)
C30 C29 H29 119.7
C28 C29 H29 119.7
C29 C30 C31 120.5(5)
C29 C30 H30 119.7
C31 C30 H30 119.7
C32 C31 C30 119.7(5)
C32 C31 H31 120.2
C30 C31 H31 120.2
O6 C32 C31 125.6(4)
O6 C32 C27 114.8(4)
C31 C32 C27 119.5(4)
O6 C33 C34 106.2(3)
O6 C33 H33A 110.5
C34 C33 H33A 110.5
O6 C33 H33B 110.5
C34 C33 H33B 110.5
H33A C33 H33B 108.7
N4 C34 C33 111.2(3)
N4 C34 H34A 109.4
C33 C34 H34A 109.4
N4 C34 H34B 109.4
C33 C34 H34B 109.4
H34A C34 H34B 108.0
N3 C35 N4 104.3(3)
N3 C35 Pd1 132.6(3)
N4 C35 Pd1 123.1(3)
C37 C36 N3 107.6(4)
C37 C36 H36 126.2
N3 C36 H36 126.2
C36 C37 N4 106.5(4)
C36 C37 H37 126.7
N4 C37 H37 126.7
C39 C38 C43 122.2(4)
C39 C38 N3 119.2(4)
C43 C38 N3 118.5(4)
C40 C39 C38 117.0(4)
C40 C39 C46 120.9(5)
C38 C39 C46 122.1(4)
C39 C40 C41 122.5(5)
C39 C40 H40 118.8
C41 C40 H40 118.8
C42 C41 C40 118.3(4)
C42 C41 C45 120.9(5)
C40 C41 C45 120.7(5)
C41 C42 C43 122.0(5)
C41 C42 H42 119.0
C43 C42 H42 119.0
C42 C43 C38 117.9(4)
C42 C43 C44 120.7(4)
C38 C43 C44 121.4(4)
C43 C44 H44A 109.5
C43 C44 H44B 109.5
H44A C44 H44B 109.5
C43 C44 H44C 109.5
H44A C44 H44C 109.5
H44B C44 H44C 109.5
C41 C45 H45A 109.5
C41 C45 H45B 109.5
H45A C45 H45B 109.5
C41 C45 H45C 109.5
H45A C45 H45C 109.5
H45B C45 H45C 109.5
C39 C46 H46A 109.5
C39 C46 H46B 109.5
H46A C46 H46B 109.5
C39 C46 H46C 109.5
H46A C46 H46C 109.5
H46B C46 H46C 109.5
Cl4 C47 Cl3 111.7(5)
Cl4 C47 H47A 109.3
Cl3 C47 H47A 109.3
Cl4 C47 H47B 109.3
Cl3 C47 H47B 109.3
H47A C47 H47B 107.9

loop_
_geom_bond_atom_site_label_1
_geom_bond_atom_site_label_2
_geom_bond_distance
Pd1 C1 2.027(4)
Pd1 C35 2.048(4)
Pd1 Cl2 2.3044(14)
Pd1 Cl1 2.3139(14)
O1 C15 1.374(5)
O1 C14 1.431(5)
O2 C20 1.364(5)
O2 C21 1.433(5)
O3 C23 1.398(8)
O3 C22 1.438(7)
O4 C25 1.393(6)
O4 C24 1.416(8)
O5 C27 1.353(5)
O5 C26 1.418(5)
O6 C32 1.369(5)
O6 C33 1.418(5)
N1 C1 1.352(5)
N1 C3 1.395(5)
N1 C4 1.444(5)
N2 C1 1.351(5)
N2 C2 1.380(5)
N2 C13 1.463(5)
N3 C35 1.345(4)
N3 C36 1.380(5)
N3 C38 1.442(5)
N4 C35 1.352(5)
N4 C37 1.379(5)
N4 C34 1.461(5)
C2 C3 1.341(6)
C2 H2 0.9300
C3 H3 0.9300
C4 C9 1.388(6)
C4 C5 1.393(6)
C5 C6 1.387(6)
C5 C12 1.517(6)
C6 C7 1.380(6)
C6 H6 0.9300
C7 C8 1.377(7)
C7 C11 1.506(7)
C8 C9 1.388(6)
C8 H8 0.9300
C9 C10 1.498(6)
C10 H10A 0.9600
C10 H10B 0.9600
C10 H10C 0.9600
C11 H11A 0.9600
C11 H11B 0.9600
C11 H11C 0.9600
C12 H12A 0.9600
C12 H12B 0.9600
C12 H12C 0.9600
C13 C14 1.507(6)
C13 H13A 0.9700
C13 H13B 0.9700
C14 H14A 0.9700
C14 H14B 0.9700
C15 C16 1.372(6)
C15 C20 1.411(6)
C16 C17 1.377(7)
C16 H16 0.9300
C17 C18 1.361(7)
C17 H17 0.9300
C18 C19 1.382(7)
C18 H18 0.9300
C19 C20 1.382(7)
C19 H19 0.9300
C21 C22 1.456(8)
C21 H21A 0.9700
C21 H21B 0.9700
C22 H22A 0.9700
C22 H22B 0.9700
C23 C24 1.475(9)
C23 H23A 0.9700
C23 H23B 0.9700
C24 H24A 0.9700
C24 H24B 0.9700
C25 C26 1.498(7)
C25 H25A 0.9700
C25 H25B 0.9700
C26 H26A 0.9700
C26 H26B 0.9700
C27 C28 1.383(6)
C27 C32 1.405(6)
C28 C29 1.370(7)
C28 H28 0.9300
C29 C30 1.363(7)
C29 H29 0.9300
C30 C31 1.385(7)
C30 H30 0.9300
C31 C32 1.379(6)
C31 H31 0.9300
C33 C34 1.505(6)
C33 H33A 0.9700
C33 H33B 0.9700
C34 H34A 0.9700
C34 H34B 0.9700
C36 C37 1.319(6)
C36 H36 0.9300
C37 H37 0.9300
C38 C39 1.388(6)
C38 C43 1.390(6)
C39 C40 1.383(6)
C39 C46 1.507(7)
C40 C41 1.386(7)
C40 H40 0.9300
C41 C42 1.369(7)
C41 C45 1.513(7)
C42 C43 1.384(6)
C42 H42 0.9300
C43 C44 1.503(7)
C44 H44A 0.9600
C44 H44B 0.9600
C44 H44C 0.9600
C45 H45A 0.9600
C45 H45B 0.9600
C45 H45C 0.9600
C46 H46A 0.9600
C46 H46B 0.9600
C46 H46C 0.9600
Cl3 C47 1.801(8)
Cl4 C47 1.654(8)
C47 H47A 0.9700
C47 H47B 0.9700
